data_2208192
loop_
_publ_author_name
'Jia-Liang Zhong'
'Yang Lu'
'Qi-Tai Zheng'

_publ_section_title
;
 5,7-Dihydroxy-8-methoxy-2-phenyl-4<i>H</i>-chromen-4-one monohydrate
;
_journal_coeditor_code WK6074
_journal_issue 2
_journal_name_full 'Acta Crystallographica Section E'
_journal_page_first o697
_journal_page_last o698
_journal_paper_doi 10.1107/S1600536806002029
_journal_volume 62
_journal_year 2006
_chemical_formula_iupac 'C16 H12 O5, H2 O'
_chemical_formula_moiety 'C16 H12 O5, H2 O'
_chemical_formula_sum 'C16 H14 O6'
_chemical_formula_weight 302.27
_chemical_name_common 'Wogonin '
_chemical_name_systematic
;
5,7-Dihydroxy-8-methoxy-2-phenyl-4H-chromen-4-one monohydrate
;
_space_group_IT_number 19
_symmetry_cell_setting orthorhombic
_symmetry_space_group_name_Hall 'P 2ac 2ab'
_symmetry_space_group_name_H-M 'P 21 21 21'
_atom_sites_solution_hydrogens mixed
_atom_sites_solution_primary direct
_atom_sites_solution_secondary difmap
_audit_creation_method SHELXL-97
_cell_angle_alpha 90.00
_cell_angle_beta 90.00
_cell_angle_gamma 90.00
_cell_formula_units_Z 4
_cell_length_a 4.7160(9)
_cell_length_b 16.551(3)
_cell_length_c 18.466(4)
_cell_measurement_reflns_used 1825
_cell_measurement_temperature 298(2)
_cell_measurement_theta_max 27.3
_cell_measurement_theta_min 3.53
_cell_volume 1441.4(5)
_computing_cell_refinement 'SCALEPACK (Otwinowski & Minor, 1997)'
_computing_data_collection 'DENZO (Otwinowski & Minor, 1997)'
_computing_data_reduction SCALEPACK
_computing_molecular_graphics 'ORTEPII (Johnson, 1976) and PLUTON (Spek, 2003)'
_computing_publication_material SHELXL97
_computing_structure_refinement 'SHELXL97 (Sheldrick, 1997)'
_computing_structure_solution 'SHELXS97 (Sheldrick, 1997)'
_diffrn_ambient_temperature 298(2)
_diffrn_detector_area_resol_mean 0
_diffrn_measured_fraction_theta_full 0.953
_diffrn_measured_fraction_theta_max 0.953
_diffrn_measurement_device_type 'MAC DIP 2030K'
_diffrn_measurement_method \w
_diffrn_radiation_monochromator graphite
_diffrn_radiation_source 'rotate anode'
_diffrn_radiation_type MoK\a
_diffrn_radiation_wavelength 0.71073
_diffrn_reflns_av_R_equivalents 0.040
_diffrn_reflns_av_sigmaI/netI 0.0130
_diffrn_reflns_limit_h_max 5
_diffrn_reflns_limit_h_min 0
_diffrn_reflns_limit_k_max 21
_diffrn_reflns_limit_k_min -21
_diffrn_reflns_limit_l_max 23
_diffrn_reflns_limit_l_min -23
_diffrn_reflns_number 4404
_diffrn_reflns_theta_full 27.30
_diffrn_reflns_theta_max 27.30
_diffrn_reflns_theta_min 3.53
_diffrn_standards_decay_% 0
_diffrn_standards_interval_count 0
_diffrn_standards_interval_time 0
_diffrn_standards_number 0
_exptl_absorpt_coefficient_mu 0.108
_exptl_absorpt_correction_type none
_exptl_crystal_colour yellow
_exptl_crystal_density_diffrn 1.393
_exptl_crystal_density_method 'not measured'
_exptl_crystal_description prism
_exptl_crystal_F_000 632
_exptl_crystal_size_max 0.40
_exptl_crystal_size_mid 0.10
_exptl_crystal_size_min 0.10
_refine_diff_density_max 0.160
_refine_diff_density_min -0.153
_refine_ls_extinction_coef 0.059(11)
_refine_ls_extinction_expression Fc^*^=kFc[1+0.001xFc^2^\l^3^/sin(2\q)]^-1/4^
_refine_ls_extinction_method SHELXL97
_refine_ls_goodness_of_fit_ref 1.227
_refine_ls_hydrogen_treatment constr
_refine_ls_matrix_type full
_refine_ls_number_parameters 208
_refine_ls_number_reflns 1825
_refine_ls_number_restraints 0
_refine_ls_restrained_S_all 1.227
_refine_ls_R_factor_all 0.0544
_refine_ls_R_factor_gt 0.0535
_refine_ls_shift/su_max 0.001
_refine_ls_shift/su_mean 0.000
_refine_ls_structure_factor_coef Fsqd
_refine_ls_weighting_details 'calc w=1/[\s^2^(Fo^2^)+(0.0494P)^2^+0.6551P] where P=(Fo^2^+2Fc^2^)/3'
_refine_ls_weighting_scheme calc
_refine_ls_wR_factor_gt 0.1340
_refine_ls_wR_factor_ref 0.1349
_reflns_number_gt 1801
_reflns_number_total 1825
_reflns_threshold_expression I>2\s(I)
_cod_data_source_file wk6074.cif
_cod_data_source_block I
_cod_depositor_comments
;
The following automatic conversions were performed:

'_atom_sites_solution_hydrogens' value 'geom & difmap' was changed to
'mixed'.

Automatic conversion script
Id: cif_fix_values 6452 2018-10-05 10:23:21Z andrius 
;
_cod_database_code 2208192
_cod_database_fobs_code 2208192

loop_
_symmetry_equiv_pos_as_xyz
'x, y, z'
'-x+1/2, -y, z+1/2'
'-x, y+1/2, -z+1/2'
'x+1/2, -y+1/2, -z'

loop_
_atom_site_label
_atom_site_fract_x
_atom_site_fract_y
_atom_site_fract_z
_atom_site_U_iso_or_equiv
_atom_site_adp_type
_atom_site_calc_flag
_atom_site_refinement_flags
_atom_site_occupancy
_atom_site_type_symbol
O1 0.0501(5) 0.42824(13) 0.27703(10) 0.0429(5) Uani d . 1 O
O2 -0.3595(6) 0.63101(13) 0.34772(12) 0.0561(7) Uani d . 1 O
O3 -0.6468(6) 0.63385(14) 0.22700(13) 0.0596(7) Uani d . 1 O
H3A -0.5969 0.6487 0.2674 0.089 Uiso calc R 1 H
O4 -0.4502(7) 0.43054(15) 0.05499(11) 0.0585(7) Uani d . 1 O
H4A -0.3521 0.3902 0.0491 0.088 Uiso calc R 1 H
O5 -0.0475(6) 0.36079(13) 0.14443(11) 0.0496(6) Uani d . 1 O
C2 0.1091(7) 0.46033(18) 0.34343(15) 0.0420(7) Uani d . 1 C
C3 -0.0228(8) 0.52753(19) 0.36774(17) 0.0468(8) Uani d . 1 C
H3B 0.0241 0.5476 0.4132 0.056 Uiso calc R 1 H
C4 -0.2323(8) 0.56867(18) 0.32559(15) 0.0437(7) Uani d . 1 C
C5 -0.4966(8) 0.56685(19) 0.20767(16) 0.0455(8) Uani d . 1 C
C6 -0.5487(9) 0.5315(2) 0.14144(16) 0.0483(8) Uani d . 1 C
H6A -0.6834 0.5535 0.1104 0.058 Uiso calc R 1 H
C7 -0.3976(8) 0.46241(18) 0.12123(15) 0.0462(8) Uani d . 1 C
C8 -0.1989(8) 0.42744(17) 0.16707(15) 0.0419(7) Uani d . 1 C
C9 -0.1491(7) 0.46422(17) 0.23386(15) 0.0405(7) Uani d . 1 C
C10 -0.2958(7) 0.53364(17) 0.25578(15) 0.0404(7) Uani d . 1 C
C11 -0.1547(13) 0.2863(2) 0.1725(2) 0.0723(13) Uani d . 1 C
H11A -0.0413 0.2424 0.1549 0.108 Uiso calc R 1 H
H11B -0.3475 0.2792 0.1571 0.108 Uiso calc R 1 H
H11C -0.1473 0.2874 0.2245 0.108 Uiso calc R 1 H
C1' 0.3207(7) 0.41227(18) 0.38255(16) 0.0426(7) Uani d . 1 C
C2' 0.4376(9) 0.3426(2) 0.35233(17) 0.0526(8) Uani d . 1 C
H2'A 0.3800 0.3260 0.3065 0.063 Uiso calc R 1 H
C3' 0.6377(9) 0.2980(2) 0.3895(2) 0.0576(9) Uani d . 1 C
H3'A 0.7145 0.2518 0.3685 0.069 Uiso calc R 1 H
C4' 0.7243(9) 0.3219(2) 0.4580(2) 0.0590(9) Uani d . 1 C
H4'A 0.8602 0.2922 0.4830 0.071 Uiso calc R 1 H
C5' 0.6069(9) 0.3903(2) 0.4889(2) 0.0603(10) Uani d . 1 C
H5'A 0.6628 0.4058 0.5351 0.072 Uiso calc R 1 H
C6' 0.4088(9) 0.4356(2) 0.45236(17) 0.0533(8) Uani d . 1 C
H6'A 0.3332 0.4817 0.4737 0.064 Uiso calc R 1 H
OW -0.2104(7) 0.29879(17) -0.01382(14) 0.0599(7) Uani d . 1 O
HWA -0.183(12) 0.322(3) -0.057(3) 0.093(16) Uiso d . 1 H
HWB -0.043(19) 0.278(4) 0.001(4) 0.16(3) Uiso d . 1 H

loop_
_atom_site_aniso_label
_atom_site_aniso_U_11
_atom_site_aniso_U_22
_atom_site_aniso_U_33
_atom_site_aniso_U_12
_atom_site_aniso_U_13
_atom_site_aniso_U_23
O1 0.0503(12) 0.0458(11) 0.0325(9) 0.0020(11) -0.0042(10) -0.0013(8)
O2 0.0729(17) 0.0454(12) 0.0500(12) 0.0076(13) -0.0032(13) -0.0104(9)
O3 0.0764(18) 0.0509(13) 0.0515(13) 0.0176(14) -0.0060(14) -0.0017(10)
O4 0.0801(19) 0.0601(13) 0.0353(10) 0.0070(15) -0.0104(13) -0.0050(10)
O5 0.0637(15) 0.0444(11) 0.0406(11) 0.0031(12) 0.0058(11) -0.0037(9)
C2 0.0449(17) 0.0485(15) 0.0327(13) -0.0058(14) 0.0011(13) -0.0008(11)
C3 0.0536(19) 0.0497(16) 0.0370(14) -0.0043(16) -0.0023(14) -0.0039(12)
C4 0.0522(19) 0.0401(14) 0.0389(14) -0.0037(15) 0.0050(14) -0.0040(12)
C5 0.0548(19) 0.0412(15) 0.0403(14) 0.0008(16) 0.0037(15) 0.0064(12)
C6 0.058(2) 0.0505(17) 0.0361(14) -0.0010(17) -0.0056(15) 0.0061(12)
C7 0.064(2) 0.0430(14) 0.0317(13) -0.0058(16) -0.0006(15) 0.0025(11)
C8 0.0528(19) 0.0379(13) 0.0349(13) -0.0048(14) 0.0041(13) -0.0010(11)
C9 0.0460(17) 0.0410(14) 0.0346(13) -0.0022(14) 0.0035(13) 0.0023(11)
C10 0.0489(17) 0.0373(13) 0.0348(13) -0.0040(13) 0.0024(13) -0.0002(11)
C11 0.108(4) 0.0390(16) 0.070(2) 0.003(2) 0.015(3) -0.0006(16)
C1' 0.0432(16) 0.0474(15) 0.0372(13) -0.0048(14) 0.0030(14) 0.0015(12)
C2' 0.058(2) 0.0568(18) 0.0431(16) 0.0051(17) -0.0029(17) -0.0031(14)
C3' 0.059(2) 0.0553(18) 0.0583(19) 0.0081(19) -0.0004(19) 0.0004(16)
C4' 0.050(2) 0.068(2) 0.060(2) 0.0011(19) -0.0085(18) 0.0135(17)
C5' 0.064(3) 0.070(2) 0.0468(17) -0.009(2) -0.0136(18) 0.0026(16)
C6' 0.058(2) 0.0592(18) 0.0428(15) -0.0012(18) -0.0041(16) -0.0025(15)
OW 0.0726(19) 0.0657(15) 0.0413(12) 0.0046(15) 0.0042(14) 0.0036(11)

loop_
_atom_type_symbol
_atom_type_description
_atom_type_scat_dispersion_real
_atom_type_scat_dispersion_imag
_atom_type_scat_source
C C 0.0033 0.0016 'International Tables Vol C Tables 4.2.6.8 and 6.1.1.4'
H H 0.0000 0.0000 'International Tables Vol C Tables 4.2.6.8 and 6.1.1.4'
O O 0.0106 0.0060 'International Tables Vol C Tables 4.2.6.8 and 6.1.1.4'

loop_
_geom_angle_atom_site_label_1
_geom_angle_atom_site_label_2
_geom_angle_atom_site_label_3
_geom_angle
_geom_angle_publ_flag
C2 O1 C9 119.6(2) yes
C5 O3 H3A 109.5 ?
C7 O4 H4A 109.5 ?
C8 O5 C11 113.4(3) yes
C3 C2 O1 121.7(3) yes
C3 C2 C1' 126.6(3) ?
O1 C2 C1' 111.7(3) ?
C2 C3 C4 121.9(3) ?
C2 C3 H3B 119.0 ?
C4 C3 H3B 119.0 ?
O2 C4 C3 122.8(3) ?
O2 C4 C10 121.2(3) ?
C3 C4 C10 116.0(3) ?
O3 C5 C6 119.0(3) ?
O3 C5 C10 120.1(3) ?
C6 C5 C10 120.9(3) ?
C5 C6 C7 119.6(3) yes
C5 C6 H6A 120.2 ?
C7 C6 H6A 120.2 ?
O4 C7 C8 120.8(3) ?
O4 C7 C6 117.8(3) ?
C8 C7 C6 121.5(3) ?
O5 C8 C7 119.9(3) ?
O5 C8 C9 122.0(3) ?
C7 C8 C9 118.1(3) ?
O1 C9 C8 116.2(3) ?
O1 C9 C10 121.8(3) ?
C8 C9 C10 122.0(3) ?
C9 C10 C5 118.0(3) ?
C9 C10 C4 119.0(3) ?
C5 C10 C4 123.0(3) ?
O5 C11 H11A 109.5 ?
O5 C11 H11B 109.5 ?
H11A C11 H11B 109.5 ?
O5 C11 H11C 109.5 ?
H11A C11 H11C 109.5 ?
H11B C11 H11C 109.5 ?
C2' C1' C6' 118.5(3) ?
C2' C1' C2 121.4(3) yes
C6' C1' C2 120.2(3) ?
C3' C2' C1' 120.9(3) ?
C3' C2' H2'A 119.5 ?
C1' C2' H2'A 119.5 ?
C2' C3' C4' 120.1(4) yes
C2' C3' H3'A 119.9 ?
C4' C3' H3'A 119.9 ?
C5' C4' C3' 119.4(4) ?
C5' C4' H4'A 120.3 ?
C3' C4' H4'A 120.3 ?
C6' C5' C4' 121.1(3) ?
C6' C5' H5'A 119.4 ?
C4' C5' H5'A 119.4 ?
C5' C6' C1' 120.0(3) ?
C5' C6' H6'A 120.0 ?
C1' C6' H6'A 120.0 ?
HWA OW HWB 108(6) ?

loop_
_geom_bond_atom_site_label_1
_geom_bond_atom_site_label_2
_geom_bond_distance
_geom_bond_publ_flag
O1 C2 1.365(3) ?
O1 C9 1.369(4) ?
O2 C4 1.262(4) yes
O3 C5 1.363(4) ?
O3 H3A 0.8200 ?
O4 C7 1.355(3) ?
O4 H4A 0.8200 ?
O5 C8 1.379(4) ?
O5 C11 1.429(4) ?
C2 C3 1.351(4) ?
C2 C1' 1.466(4) yes
C3 C4 1.430(5) ?
C3 H3B 0.9300 ?
C4 C10 1.445(4) ?
C5 C6 1.378(4) yes
C5 C10 1.410(4) ?
C6 C7 1.398(5) yes
C6 H6A 0.9300 ?
C7 C8 1.389(5) ?
C8 C9 1.395(4) ?
C9 C10 1.401(4) yes
C11 H11A 0.9600 ?
C11 H11B 0.9600 ?
C11 H11C 0.9600 ?
C1' C2' 1.394(5) yes
C1' C6' 1.409(4) ?
C2' C3' 1.381(5) ?
C2' H2'A 0.9300 ?
C3' C4' 1.388(5) ?
C3' H3'A 0.9300 ?
C4' C5' 1.383(5) yes
C4' H4'A 0.9300 ?
C5' C6' 1.376(5) ?
C5' H5'A 0.9300 ?
C6' H6'A 0.9300 ?
OW HWA 0.90(5) ?
OW HWB 0.90(9) ?

loop_
_geom_hbond_atom_site_label_D
_geom_hbond_atom_site_label_H
_geom_hbond_atom_site_label_A
_geom_hbond_site_symmetry_A
_geom_hbond_distance_DH
_geom_hbond_distance_HA
_geom_hbond_distance_DA
_geom_hbond_angle_DHA
O3 H3A O2 . 0.82 1.88 2.609(3) 147
O4 H4A OW . 0.82 2.02 2.766(4) 151
OW HWA O2 2_464 0.90(5) 1.93(5) 2.828(3) 177(5)
OW HWB OW 4 0.90(9) 2.03(8) 2.903(3) 161(7)

loop_
_geom_torsion_atom_site_label_1
_geom_torsion_atom_site_label_2
_geom_torsion_atom_site_label_3
_geom_torsion_atom_site_label_4
_geom_torsion
_geom_torsion_publ_flag
C9 O1 C2 C3 -0.6(4) ?
C9 O1 C2 C1' 178.2(3) ?
O1 C2 C3 C4 0.3(5) ?
C1' C2 C3 C4 -178.3(3) ?
C2 C3 C4 O2 179.3(3) ?
C2 C3 C4 C10 0.5(5) ?
O3 C5 C6 C7 -179.5(3) ?
C10 C5 C6 C7 -0.9(5) ?
C5 C6 C7 O4 -178.5(3) ?
C5 C6 C7 C8 1.2(5) ?
C11 O5 C8 C7 -100.4(4) ?
C11 O5 C8 C9 83.0(4) yes
O4 C7 C8 O5 1.7(5) ?
C6 C7 C8 O5 -178.0(3) ?
O4 C7 C8 C9 178.4(3) ?
C6 C7 C8 C9 -1.3(5) ?
C2 O1 C9 C8 -179.5(3) yes
C2 O1 C9 C10 0.0(4) ?
O5 C8 C9 O1 -2.8(4) ?
C7 C8 C9 O1 -179.4(3) ?
O5 C8 C9 C10 177.7(3) ?
C7 C8 C9 C10 1.1(5) ?
O1 C9 C10 C5 179.7(3) ?
C8 C9 C10 C5 -0.8(4) ?
O1 C9 C10 C4 0.8(4) ?
C8 C9 C10 C4 -179.7(3) ?
O3 C5 C10 C9 179.3(3) ?
C6 C5 C10 C9 0.7(5) ?
O3 C5 C10 C4 -1.8(5) ?
C6 C5 C10 C4 179.6(3) ?
O2 C4 C10 C9 -179.8(3) ?
C3 C4 C10 C9 -1.0(4) ?
O2 C4 C10 C5 1.3(5) ?
C3 C4 C10 C5 -179.9(3) ?
C3 C2 C1' C2' 178.5(4) yes
O1 C2 C1' C2' -0.3(4) yes
C3 C2 C1' C6' -1.1(5) ?
O1 C2 C1' C6' -179.8(3) yes
C6' C1' C2' C3' -0.8(5) ?
C2 C1' C2' C3' 179.7(3) ?
C1' C2' C3' C4' 0.3(6) ?
C2' C3' C4' C5' 0.5(6) ?
C3' C4' C5' C6' -1.0(6) ?
C4' C5' C6' C1' 0.6(6) ?
C2' C1' C6' C5' 0.3(5) ?
C2 C1' C6' C5' 179.9(3) ?

loop_
_cod_related_entry_id
_cod_related_entry_database
_cod_related_entry_code
1 ChemSpider 21126469
